data_7718369
loop_
_publ_author_name
'Kuo, Yu-Tsen'
'Yao, Chia-Yu'
'Liu, Yi-Hung'
'Cheng, Mu-Jeng'
'Farrell, Jeffrey M.'

_publ_section_title
;
 C-C bond-forming reactions of 2-isocyanobiphenyl&#xb7;BX<sub>3</sub>
 adducts: spontaneous construction of polycyclic heteroaromatics.
;
_journal_issue 18
_journal_name_full 'Dalton transactions (Cambridge, England : 2003)'
_journal_page_first 7189
_journal_page_last 7193
_journal_paper_doi 10.1039/d5dt00210a
_journal_volume 54
_journal_year 2025
_chemical_formula_sum 'C26 H16 B2 Cl6 N2'
_chemical_formula_weight 590.73
_chemical_properties_physical Moisture-sensitive
_space_group_crystal_system monoclinic
_space_group_IT_number 14
_space_group_name_Hall '-P 2ybc'
_space_group_name_H-M_alt 'P 1 21/c 1'
_atom_sites_solution_hydrogens geom
_audit_creation_method SHELXL-2019/3
_audit_update_record
;
2025-01-22 deposited with the CCDC.	2025-03-14 downloaded from the CCDC.
;
_cell_angle_alpha 90
_cell_angle_beta 90.3459(13)
_cell_angle_gamma 90
_cell_formula_units_Z 4
_cell_length_a 16.4478(6)
_cell_length_b 10.7938(4)
_cell_length_c 13.9976(5)
_cell_measurement_reflns_used 9845
_cell_measurement_temperature 100(2)
_cell_measurement_theta_max 30.48
_cell_measurement_theta_min 2.26
_cell_volume 2485.01(16)
_computing_cell_refinement 'SAINT V8.40B (Bruker AXS LLC, 2019)'
_computing_data_collection 'Bruker APEX4'
_computing_data_reduction 'SAINT V8.40B (Bruker AXS LLC, 2019)'
_computing_molecular_graphics 'Bruker SHELXTL'
_computing_publication_material 'Bruker SHELXTL'
_computing_structure_refinement 'SHELXL-2019/2 (Sheldrick, 2019)'
_computing_structure_solution 'SHELXT 2018/2 (Sheldrick, 2018)'
_diffrn_ambient_temperature 100(2)
_diffrn_measured_fraction_theta_full 0.999
_diffrn_measured_fraction_theta_max 0.997
_diffrn_measurement_device_type 'Bruker AXS D8 VENTURE, PhotonIII_C28'
_diffrn_measurement_method '\w and \f scans'
_diffrn_radiation_type MoK\a
_diffrn_radiation_wavelength 0.71073
_diffrn_reflns_av_R_equivalents 0.0633
_diffrn_reflns_av_unetI/netI 0.0440
_diffrn_reflns_Laue_measured_fraction_full 0.999
_diffrn_reflns_Laue_measured_fraction_max 0.997
_diffrn_reflns_limit_h_max 23
_diffrn_reflns_limit_h_min -23
_diffrn_reflns_limit_k_max 15
_diffrn_reflns_limit_k_min -14
_diffrn_reflns_limit_l_max 19
_diffrn_reflns_limit_l_min -19
_diffrn_reflns_number 47160
_diffrn_reflns_point_group_measured_fraction_full 0.999
_diffrn_reflns_point_group_measured_fraction_max 0.997
_diffrn_reflns_theta_full 25.242
_diffrn_reflns_theta_max 30.536
_diffrn_reflns_theta_min 2.257
_diffrn_source 'I-mu-S microfocus sealed tube'
_exptl_absorpt_coefficient_mu 0.713
_exptl_absorpt_correction_T_max 0.9915
_exptl_absorpt_correction_T_min 0.9126
_exptl_absorpt_correction_type multi-scan
_exptl_absorpt_process_details
; 
SADABS 2016/2: Krause, L., Herbst-Irmer, R., Sheldrick, G. M., Stalke, D. (2015). 
"Comparison of silver and molybdenum microfocus X-ray sources for 
single-crystal structure determination" 
J. Appl. Cryst. 48, 3-10. 
doi:10.1107/S1600576714022985 
;
_exptl_crystal_colour red
_exptl_crystal_density_diffrn 1.579
_exptl_crystal_description prism
_exptl_crystal_F_000 1192
_exptl_crystal_size_max 0.200
_exptl_crystal_size_mid 0.120
_exptl_crystal_size_min 0.080
_refine_diff_density_max 0.488
_refine_diff_density_min -0.301
_refine_diff_density_rms 0.072
_refine_ls_extinction_method none
_refine_ls_goodness_of_fit_ref 1.051
_refine_ls_hydrogen_treatment constr
_refine_ls_matrix_type full
_refine_ls_number_parameters 325
_refine_ls_number_reflns 7581
_refine_ls_number_restraints 0
_refine_ls_restrained_S_all 1.051
_refine_ls_R_factor_all 0.0349
_refine_ls_R_factor_gt 0.0313
_refine_ls_shift/su_max 0.002
_refine_ls_shift/su_mean 0.000
_refine_ls_structure_factor_coef Fsqd
_refine_ls_weighting_details 'w=1/[\s^2^(Fo^2^)+(0.0352P)^2^+1.1032P] where P=(Fo^2^+2Fc^2^)/3'
_refine_ls_weighting_scheme calc
_refine_ls_wR_factor_gt 0.0832
_refine_ls_wR_factor_ref 0.0863
_reflns_Friedel_coverage 0.000
_reflns_number_gt 6831
_reflns_number_total 7581
_reflns_threshold_expression 'I > 2\s(I)'
_cod_data_source_file d5dt00210a2.cif
_cod_data_source_block ic22408
_cod_depositor_comments
;
The following automatic conversions were performed:

data item '_exptl_absorpt_correction_type' value 'Multi-Scan' was
changed to 'multi-scan' in accordance with the
/home/data/users/saulius/crontab/automatic-downloads/rss-feeds/RSC/lib/dictionaries/cif_core.dic
dictionary named 'cif_core.dic' version 2.4.2 last updated on
2011-04-26.

Automatic conversion script
Id: cif_fix_values 8170 2020-07-09 18:12:32Z antanas 

 Adding full bibliography for 7718366--7718372.cif.
;
_cod_original_sg_symbol_H-M 'P 21/c'
_cod_database_code 7718369
_shelx_shelxl_version_number 2019/3
_shelx_space_group_comment
; 
The symmetry employed for this shelxl refinement is uniquely defined 
by the following loop, which should always be used as a source of 
symmetry information in preference to the above space-group names. 
They are only intended as comments. 
;
_shelx_estimated_absorpt_t_min 0.871
_shelx_estimated_absorpt_t_max 0.945

loop_
_space_group_symop_operation_xyz
'x, y, z'
'-x, y+1/2, -z+1/2'
'-x, -y, -z'
'x, -y-1/2, z-1/2'

loop_
_atom_site_label
_atom_site_type_symbol
_atom_site_fract_x
_atom_site_fract_y
_atom_site_fract_z
_atom_site_U_iso_or_equiv
_atom_site_adp_type
_atom_site_occupancy
_atom_site_site_symmetry_order
_atom_site_calc_flag
_atom_site_refinement_flags_posn
_atom_site_refinement_flags_adp
_atom_site_refinement_flags_occupancy
_atom_site_disorder_assembly
_atom_site_disorder_group
Cl1 Cl 0.57370(2) 0.82364(3) 0.63248(2) 0.01725(7) Uani 1 1 d . . . . .
Cl2 Cl 0.61104(2) 0.97304(3) 0.45296(2) 0.01769(7) Uani 1 1 d . . . . .
N1 N 0.62152(6) 0.71248(9) 0.46217(7) 0.01363(17) Uani 1 1 d . . . . .
N2 N 0.72632(6) 0.82195(9) 0.54170(7) 0.01271(17) Uani 1 1 d . . . . .
B1 B 0.63298(7) 0.83408(12) 0.52211(9) 0.0137(2) Uani 1 1 d . . . . .
C1 C 0.54905(7) 0.66876(11) 0.42298(8) 0.0152(2) Uani 1 1 d . . . . .
C2 C 0.47824(7) 0.74240(12) 0.42650(9) 0.0181(2) Uani 1 1 d . . . . .
H2 H 0.479038 0.820422 0.457908 0.022 Uiso 1 1 calc R U . . .
C3 C 0.40802(7) 0.69974(13) 0.38386(9) 0.0209(2) Uani 1 1 d . . . . .
H3 H 0.359996 0.748504 0.386271 0.025 Uiso 1 1 calc R U . . .
C4 C 0.40667(7) 0.58489(13) 0.33683(10) 0.0223(2) Uani 1 1 d . . . . .
H4 H 0.358038 0.557233 0.306722 0.027 Uiso 1 1 calc R U . . .
C5 C 0.47527(8) 0.51211(12) 0.33405(9) 0.0202(2) Uani 1 1 d . . . . .
H5 H 0.473615 0.434708 0.301793 0.024 Uiso 1 1 calc R U . . .
C6 C 0.54806(7) 0.55117(11) 0.37859(8) 0.0156(2) Uani 1 1 d . . . . .
C7 C 0.61920(7) 0.47302(11) 0.38670(8) 0.0154(2) Uani 1 1 d . . . . .
C8 C 0.61892(7) 0.34765(11) 0.35789(9) 0.0187(2) Uani 1 1 d . . . . .
H8 H 0.573458 0.315555 0.323789 0.022 Uiso 1 1 calc R U . . .
C9 C 0.68364(8) 0.27151(11) 0.37860(9) 0.0202(2) Uani 1 1 d . . . . .
H9 H 0.682984 0.187831 0.357567 0.024 Uiso 1 1 calc R U . . .
C10 C 0.75065(8) 0.31631(11) 0.43053(9) 0.0197(2) Uani 1 1 d . . . . .
H10 H 0.793323 0.261531 0.448367 0.024 Uiso 1 1 calc R U . . .
C11 C 0.75472(7) 0.43914(11) 0.45566(9) 0.0170(2) Uani 1 1 d . . . . .
H11 H 0.800835 0.469556 0.489459 0.020 Uiso 1 1 calc R U . . .
C12 C 0.69039(7) 0.52053(10) 0.43132(8) 0.0143(2) Uani 1 1 d . . . . .
C13 C 0.69025(7) 0.64777(10) 0.45909(8) 0.01309(19) Uani 1 1 d . . . . .
C14 C 0.75781(7) 0.72562(10) 0.49562(8) 0.01299(19) Uani 1 1 d . . . . .
C15 C 0.84315(6) 0.71287(10) 0.48240(8) 0.01331(19) Uani 1 1 d . . . . .
C16 C 0.87726(7) 0.63398(11) 0.41196(9) 0.0165(2) Uani 1 1 d . . . . .
H16 H 0.842701 0.586645 0.371400 0.020 Uiso 1 1 calc R U . . .
C17 C 0.96010(7) 0.62610(12) 0.40248(9) 0.0202(2) Uani 1 1 d . . . . .
H17 H 0.982921 0.572636 0.355870 0.024 Uiso 1 1 calc R U . . .
C18 C 1.01120(7) 0.69737(12) 0.46193(10) 0.0213(2) Uani 1 1 d . . . . .
H18 H 1.068492 0.688179 0.457368 0.026 Uiso 1 1 calc R U . . .
C19 C 0.97958(7) 0.77990(12) 0.52634(9) 0.0184(2) Uani 1 1 d . . . . .
H19 H 1.015109 0.829178 0.564261 0.022 Uiso 1 1 calc R U . . .
C20 C 0.89470(7) 0.79211(11) 0.53668(8) 0.0139(2) Uani 1 1 d . . . . .
C21 C 0.85905(7) 0.88733(10) 0.59520(8) 0.01355(19) Uani 1 1 d . . . . .
C22 C 0.90623(7) 0.97195(11) 0.64881(9) 0.0176(2) Uani 1 1 d . . . . .
H22 H 0.963405 0.960749 0.653462 0.021 Uiso 1 1 calc R U . . .
C23 C 0.87032(8) 1.07026(12) 0.69428(9) 0.0196(2) Uani 1 1 d . . . . .
H23 H 0.902974 1.127302 0.729144 0.024 Uiso 1 1 calc R U . . .
C24 C 0.78545(7) 1.08727(11) 0.68969(9) 0.0188(2) Uani 1 1 d . . . . .
H24 H 0.761342 1.156009 0.721046 0.023 Uiso 1 1 calc R U . . .
C25 C 0.73748(7) 1.00528(11) 0.64027(9) 0.0166(2) Uani 1 1 d . . . . .
H25 H 0.680172 1.016070 0.638177 0.020 Uiso 1 1 calc R U . . .
C26 C 0.77394(7) 0.90476(10) 0.59257(8) 0.01312(19) Uani 1 1 d . . . . .
B2 B 0.83183(8) 0.95888(12) 0.26565(10) 0.0156(2) Uani 1 1 d . . . . .
Cl3 Cl 0.83874(2) 1.02020(3) 0.38867(2) 0.01955(7) Uani 1 1 d . . . . .
Cl4 Cl 0.74497(2) 0.84998(3) 0.25485(2) 0.02244(7) Uani 1 1 d . . . . .
Cl5 Cl 0.92661(2) 0.87768(3) 0.23519(2) 0.02223(7) Uani 1 1 d . . . . .
Cl6 Cl 0.81651(2) 1.09241(3) 0.18387(2) 0.02504(8) Uani 1 1 d . . . . .

loop_
_atom_site_aniso_label
_atom_site_aniso_U_11
_atom_site_aniso_U_22
_atom_site_aniso_U_33
_atom_site_aniso_U_23
_atom_site_aniso_U_13
_atom_site_aniso_U_12
Cl1 0.01439(12) 0.01893(13) 0.01848(13) -0.00131(10) 0.00453(9) -0.00159(9)
Cl2 0.01592(12) 0.01415(13) 0.02302(14) 0.00293(9) 0.00170(10) 0.00256(9)
N1 0.0117(4) 0.0136(4) 0.0157(4) -0.0007(3) 0.0003(3) 0.0000(3)
N2 0.0113(4) 0.0116(4) 0.0152(4) -0.0002(3) 0.0011(3) 0.0002(3)
B1 0.0112(5) 0.0131(5) 0.0167(6) -0.0006(4) 0.0018(4) 0.0003(4)
C1 0.0121(5) 0.0172(5) 0.0162(5) 0.0003(4) -0.0001(4) -0.0016(4)
C2 0.0139(5) 0.0206(5) 0.0196(5) -0.0004(4) -0.0007(4) 0.0010(4)
C3 0.0141(5) 0.0255(6) 0.0230(6) 0.0026(5) -0.0013(4) 0.0002(4)
C4 0.0147(5) 0.0279(6) 0.0244(6) 0.0020(5) -0.0043(4) -0.0053(4)
C5 0.0184(5) 0.0209(6) 0.0214(6) -0.0007(4) -0.0026(4) -0.0052(4)
C6 0.0143(5) 0.0167(5) 0.0158(5) -0.0002(4) 0.0016(4) -0.0024(4)
C7 0.0158(5) 0.0149(5) 0.0155(5) -0.0002(4) 0.0023(4) -0.0029(4)
C8 0.0184(5) 0.0163(5) 0.0213(6) -0.0032(4) 0.0041(4) -0.0054(4)
C9 0.0240(6) 0.0131(5) 0.0236(6) -0.0016(4) 0.0063(5) -0.0033(4)
C10 0.0227(6) 0.0142(5) 0.0222(6) 0.0009(4) 0.0020(4) 0.0017(4)
C11 0.0177(5) 0.0145(5) 0.0189(5) -0.0002(4) 0.0000(4) 0.0015(4)
C12 0.0153(5) 0.0127(5) 0.0150(5) -0.0001(4) 0.0018(4) -0.0004(4)
C13 0.0123(4) 0.0130(5) 0.0140(5) 0.0001(4) 0.0003(4) -0.0004(4)
C14 0.0134(4) 0.0116(4) 0.0139(5) 0.0002(4) 0.0001(4) 0.0000(4)
C15 0.0120(4) 0.0123(5) 0.0156(5) 0.0004(4) 0.0002(4) 0.0010(4)
C16 0.0158(5) 0.0154(5) 0.0183(5) -0.0025(4) 0.0009(4) 0.0020(4)
C17 0.0162(5) 0.0214(6) 0.0230(6) -0.0043(4) 0.0031(4) 0.0032(4)
C18 0.0126(5) 0.0249(6) 0.0263(6) -0.0029(5) 0.0017(4) 0.0029(4)
C19 0.0126(5) 0.0209(5) 0.0216(6) -0.0015(4) -0.0014(4) 0.0002(4)
C20 0.0135(5) 0.0137(5) 0.0145(5) 0.0005(4) -0.0002(4) 0.0010(4)
C21 0.0132(5) 0.0138(5) 0.0136(5) -0.0001(4) 0.0002(4) 0.0002(4)
C22 0.0147(5) 0.0191(5) 0.0188(5) -0.0020(4) -0.0014(4) -0.0007(4)
C23 0.0188(5) 0.0191(5) 0.0211(6) -0.0050(4) -0.0018(4) -0.0017(4)
C24 0.0188(5) 0.0176(5) 0.0201(6) -0.0059(4) 0.0019(4) -0.0002(4)
C25 0.0148(5) 0.0156(5) 0.0194(5) -0.0028(4) 0.0017(4) 0.0003(4)
C26 0.0128(4) 0.0127(5) 0.0138(5) -0.0010(4) 0.0010(4) -0.0011(4)
B2 0.0144(5) 0.0164(6) 0.0160(6) -0.0007(4) 0.0001(4) -0.0008(4)
Cl3 0.02599(14) 0.01754(13) 0.01513(13) -0.00179(9) -0.00017(10) -0.00008(10)
Cl4 0.01571(13) 0.02302(14) 0.02861(16) -0.00498(11) 0.00018(11) -0.00481(10)
Cl5 0.01481(13) 0.02088(14) 0.03103(16) -0.00724(11) 0.00197(11) 0.00076(10)
Cl6 0.02602(15) 0.02798(16) 0.02112(15) 0.00969(11) 0.00012(11) 0.00185(12)

loop_
_atom_type_symbol
_atom_type_description
_atom_type_scat_dispersion_real
_atom_type_scat_dispersion_imag
_atom_type_scat_source
C C 0.0033 0.0016 'International Tables Vol C Tables 4.2.6.8 and 6.1.1.4'
H H 0.0000 0.0000 'International Tables Vol C Tables 4.2.6.8 and 6.1.1.4'
B B 0.0013 0.0007 'International Tables Vol C Tables 4.2.6.8 and 6.1.1.4'
N N 0.0061 0.0033 'International Tables Vol C Tables 4.2.6.8 and 6.1.1.4'
Cl Cl 0.1484 0.1585 'International Tables Vol C Tables 4.2.6.8 and 6.1.1.4'

loop_
_geom_angle_atom_site_label_1
_geom_angle_atom_site_label_2
_geom_angle_atom_site_label_3
_geom_angle
_geom_angle_site_symmetry_1
_geom_angle_site_symmetry_3
_geom_angle_publ_flag
C13 N1 C1 122.37(10) . . ?
C13 N1 B1 110.94(9) . . ?
C1 N1 B1 126.48(9) . . ?
C14 N2 C26 122.28(10) . . ?
C14 N2 B1 111.42(9) . . ?
C26 N2 B1 126.06(9) . . ?
N2 B1 N1 97.96(8) . . ?
N2 B1 Cl2 110.71(8) . . ?
N1 B1 Cl2 112.48(8) . . ?
N2 B1 Cl1 111.92(8) . . ?
N1 B1 Cl1 109.65(8) . . ?
Cl2 B1 Cl1 113.18(6) . . ?
N1 C1 C2 120.02(11) . . ?
N1 C1 C6 119.05(10) . . ?
C2 C1 C6 120.93(11) . . ?
C3 C2 C1 119.14(12) . . ?
C2 C3 C4 120.65(12) . . ?
C5 C4 C3 120.46(11) . . ?
C4 C5 C6 120.72(12) . . ?
C5 C6 C1 118.04(11) . . ?
C5 C6 C7 122.98(11) . . ?
C1 C6 C7 118.82(10) . . ?
C8 C7 C12 118.24(11) . . ?
C8 C7 C6 122.36(11) . . ?
C12 C7 C6 119.25(10) . . ?
C9 C8 C7 120.77(11) . . ?
C8 C9 C10 120.56(11) . . ?
C11 C10 C9 120.17(12) . . ?
C10 C11 C12 120.16(11) . . ?
C11 C12 C7 119.68(10) . . ?
C11 C12 C13 122.29(11) . . ?
C7 C12 C13 117.69(10) . . ?
N1 C13 C12 121.13(10) . . ?
N1 C13 C14 109.08(10) . . ?
C12 C13 C14 129.58(10) . . ?
N2 C14 C15 121.71(10) . . ?
N2 C14 C13 108.50(9) . . ?
C15 C14 C13 129.67(10) . . ?
C16 C15 C20 119.66(10) . . ?
C16 C15 C14 122.82(10) . . ?
C20 C15 C14 117.25(10) . . ?
C17 C16 C15 120.04(11) . . ?
C16 C17 C18 119.90(11) . . ?
C19 C18 C17 121.04(11) . . ?
C18 C19 C20 120.49(11) . . ?
C19 C20 C15 118.46(10) . . ?
C19 C20 C21 122.09(10) . . ?
C15 C20 C21 119.31(10) . . ?
C22 C21 C26 117.98(10) . . ?
C22 C21 C20 122.64(10) . . ?
C26 C21 C20 119.12(10) . . ?
C23 C22 C21 120.66(11) . . ?
C22 C23 C24 120.56(11) . . ?
C25 C24 C23 120.41(11) . . ?
C24 C25 C26 119.40(11) . . ?
N2 C26 C25 120.01(10) . . ?
N2 C26 C21 119.03(10) . . ?
C25 C26 C21 120.96(10) . . ?
Cl5 B2 Cl3 109.82(7) . . ?
Cl5 B2 Cl4 109.40(7) . . ?
Cl3 B2 Cl4 110.23(7) . . ?
Cl5 B2 Cl6 109.80(7) . . ?
Cl3 B2 Cl6 107.69(7) . . ?
Cl4 B2 Cl6 109.88(7) . . ?

loop_
_geom_bond_atom_site_label_1
_geom_bond_atom_site_label_2
_geom_bond_distance
_geom_bond_site_symmetry_2
_geom_bond_publ_flag
Cl1 B1 1.8353(13) . ?
Cl2 B1 1.8201(13) . ?
N1 C13 1.3297(14) . ?
N1 C1 1.3916(14) . ?
N1 B1 1.5685(16) . ?
N2 C14 1.3302(14) . ?
N2 C26 1.3830(14) . ?
N2 B1 1.5635(15) . ?
C1 C2 1.4112(16) . ?
C1 C6 1.4132(16) . ?
C2 C3 1.3762(17) . ?
C3 C4 1.4037(19) . ?
C4 C5 1.3756(18) . ?
C5 C6 1.4110(16) . ?
C6 C7 1.4463(16) . ?
C7 C8 1.4120(16) . ?
C7 C12 1.4197(16) . ?
C8 C9 1.3744(18) . ?
C9 C10 1.4026(18) . ?
C10 C11 1.3733(16) . ?
C11 C12 1.4153(16) . ?
C12 C13 1.4274(15) . ?
C13 C14 1.4817(15) . ?
C14 C15 1.4236(15) . ?
C15 C16 1.4209(15) . ?
C15 C20 1.4212(16) . ?
C16 C17 1.3724(16) . ?
C17 C18 1.4080(18) . ?
C18 C19 1.3721(17) . ?
C19 C20 1.4106(15) . ?
C20 C21 1.4412(15) . ?
C21 C22 1.4115(16) . ?
C21 C26 1.4128(15) . ?
C22 C23 1.3728(17) . ?
C23 C24 1.4091(17) . ?
C24 C25 1.3703(17) . ?
C25 C26 1.4097(15) . ?
B2 Cl5 1.8407(13) . ?
B2 Cl3 1.8477(14) . ?
B2 Cl4 1.8555(13) . ?
B2 Cl6 1.8568(14) . ?
